data_7031237
loop_
_publ_author_name
'Wang, Xiu-Li'
'Luan, Jian'
'Lin, Hong-Yan'
'Le, Mao'
'Liu, Guo-Cheng'

_publ_section_title
;
 The various architectures and properties of a series of coordination
 polymers tuned by the central metals.
;
_journal_issue 21
_journal_name_full 'Dalton transactions (Cambridge, England : 2003)'
_journal_page_first 8072
_journal_page_last 8082
_journal_paper_doi 10.1039/c4dt00064a
_journal_volume 43
_journal_year 2014
_chemical_formula_sum 'C26 H24 Cu N4 O6'
_chemical_formula_weight 552.03
_chemical_name_systematic
; 
 ? 
;
_space_group_IT_number 15
_symmetry_cell_setting monoclinic
_symmetry_space_group_name_Hall '-C 2yc'
_symmetry_space_group_name_H-M 'C 1 2/c 1'
_atom_sites_solution_hydrogens geom
_atom_sites_solution_primary direct
_atom_sites_solution_secondary difmap
_audit_creation_method SHELXL-97
_cell_angle_alpha 90.00
_cell_angle_beta 105.865(2)
_cell_angle_gamma 90.00
_cell_formula_units_Z 4
_cell_length_a 19.719(3)
_cell_length_b 9.0200(12)
_cell_length_c 16.077(2)
_cell_measurement_reflns_used 2146
_cell_measurement_temperature 296(2)
_cell_measurement_theta_max 28.02
_cell_measurement_theta_min 2.15
_cell_volume 2750.6(7)
_computing_cell_refinement 'SMART (Bruker, 2001)'
_computing_data_collection 'SMART (Bruker, 2001)'
_computing_data_reduction 'SAINT+ (Bruker, 1999)'
_computing_molecular_graphics 'PLATON (Spek, 2003)'
_computing_publication_material 'SHELXTL (1998)'
_computing_structure_refinement 'SHELXL-97 (Sheldrick, 2008)'
_computing_structure_solution 'SHELXS-97 (Sheldrick, 2008)'
_diffrn_ambient_temperature 296(2)
_diffrn_measured_fraction_theta_full 0.976
_diffrn_measured_fraction_theta_max 0.976
_diffrn_measurement_device_type 'CCD area detector'
_diffrn_measurement_method 'phi and omega scans'
_diffrn_radiation_monochromator graphite
_diffrn_radiation_source 'fine-focus sealed tube'
_diffrn_radiation_type MoK\a
_diffrn_radiation_wavelength 0.71073
_diffrn_reflns_av_R_equivalents 0.0265
_diffrn_reflns_av_unetI/netI 0.0416
_diffrn_reflns_limit_h_max 24
_diffrn_reflns_limit_h_min -24
_diffrn_reflns_limit_k_max 11
_diffrn_reflns_limit_k_min -11
_diffrn_reflns_limit_l_max 21
_diffrn_reflns_limit_l_min -18
_diffrn_reflns_number 8260
_diffrn_reflns_theta_full 28.02
_diffrn_reflns_theta_max 28.02
_diffrn_reflns_theta_min 2.15
_exptl_absorpt_coefficient_mu 0.839
_exptl_absorpt_correction_T_max 0.897
_exptl_absorpt_correction_T_min 0.882
_exptl_absorpt_correction_type multi-scan
_exptl_absorpt_process_details SADABS
_exptl_crystal_colour BLUE
_exptl_crystal_density_diffrn 1.333
_exptl_crystal_density_method 'not measured'
_exptl_crystal_description BLOCK
_exptl_crystal_F_000 1140
_exptl_crystal_size_max 0.15
_exptl_crystal_size_mid 0.14
_exptl_crystal_size_min 0.13
_refine_diff_density_max 0.529
_refine_diff_density_min -0.390
_refine_diff_density_rms 0.075
_refine_ls_extinction_method none
_refine_ls_goodness_of_fit_ref 1.020
_refine_ls_hydrogen_treatment constr
_refine_ls_matrix_type full
_refine_ls_number_parameters 169
_refine_ls_number_reflns 3253
_refine_ls_number_restraints 0
_refine_ls_restrained_S_all 1.020
_refine_ls_R_factor_all 0.0844
_refine_ls_R_factor_gt 0.0559
_refine_ls_shift/su_max 0.000
_refine_ls_shift/su_mean 0.000
_refine_ls_structure_factor_coef Fsqd
_refine_ls_weighting_details 'calc w=1/[\s^2^(Fo^2^)+(0.0236P)^2^+13.9371P] where P=(Fo^2^+2Fc^2^)/3'
_refine_ls_weighting_scheme calc
_refine_ls_wR_factor_gt 0.1167
_refine_ls_wR_factor_ref 0.1265
_reflns_number_gt 2285
_reflns_number_total 3253
_reflns_threshold_expression >2sigma(I)
_cod_data_source_file c4dt00064a2.cif
_cod_data_source_block lj-3
_cod_depositor_comments
;
The following automatic conversions were performed:

'_symmetry_cell_setting' value 'Monoclinic' changed to 'monoclinic'
according to
/usr/data/users/saulius/crontab/automatic-downloads/current/RSC/lib/dictionaries/cif_core.dic
dictionary named 'cif_core.dic' version 2.4.2 from 2011-04-26.

Automatic conversion script
Id: cif_fix_values 2281 2013-09-26 08:29:07Z andrius 
;
_cod_original_sg_symbol_H-M 'C 2/c'
_cod_database_code 7031237

loop_
_symmetry_equiv_pos_as_xyz
'x, y, z'
'-x, y, -z+1/2'
'x+1/2, y+1/2, z'
'-x+1/2, y+1/2, -z+1/2'
'-x, -y, -z'
'x, -y, z-1/2'
'-x+1/2, -y+1/2, -z'
'x+1/2, -y+1/2, z-1/2'

loop_
_atom_site_label
_atom_site_type_symbol
_atom_site_fract_x
_atom_site_fract_y
_atom_site_fract_z
_atom_site_U_iso_or_equiv
_atom_site_adp_type
_atom_site_occupancy
_atom_site_symmetry_multiplicity
_atom_site_calc_flag
_atom_site_refinement_flags
Cu1 Cu 0.2500 0.7500 0.5000 0.03474(18) Uani 1 2 d S
O1 O 0.34689(11) 0.7301(3) 0.49404(17) 0.0433(6) Uani 1 1 d .
O2 O 0.31319(13) 0.4985(3) 0.4969(2) 0.0591(8) Uani 1 1 d .
O3 O 0.0717(3) 0.4778(5) 0.1315(2) 0.1099(17) Uani 1 1 d .
N1 N 0.21563(14) 0.7368(4) 0.37113(19) 0.0385(7) Uani 1 1 d .
N2 N 0.07542(18) 0.3929(4) 0.2622(2) 0.0498(9) Uani 1 1 d .
H2B H 0.0903 0.4095 0.3169 0.060 Uiso 1 1 d R
C1 C 0.2402(2) 0.8206(5) 0.3189(3) 0.0601(12) Uani 1 1 d .
H1A H 0.2736 0.8927 0.3427 0.072 Uiso 1 1 calc R
C2 C 0.2183(3) 0.8052(6) 0.2303(3) 0.0765(15) Uani 1 1 d .
H2A H 0.2361 0.8666 0.1948 0.092 Uiso 1 1 calc R
C3 C 0.1698(2) 0.6978(5) 0.1955(3) 0.0567(11) Uani 1 1 d .
H3A H 0.1546 0.6849 0.1359 0.068 Uiso 1 1 calc R
C4 C 0.14376(18) 0.6097(4) 0.2484(2) 0.0386(8) Uani 1 1 d .
C5 C 0.16766(18) 0.6351(4) 0.3359(2) 0.0394(8) Uani 1 1 d .
H5A H 0.1492 0.5777 0.3725 0.047 Uiso 1 1 calc R
C6 C 0.0933(2) 0.4878(4) 0.2096(3) 0.0457(9) Uani 1 1 d .
C7 C 0.03277(19) 0.2608(5) 0.2339(2) 0.0440(8) Uani 1 1 d .
H7A H 0.0178 0.2603 0.1705 0.053 Uiso 1 1 calc R
C8 C 0.0768(2) 0.1229(5) 0.2641(3) 0.0590(12) Uani 1 1 d .
H8A H 0.0943 0.1245 0.3267 0.071 Uiso 1 1 calc R
H8B H 0.1172 0.1233 0.2406 0.071 Uiso 1 1 calc R
C9 C 0.0345(2) -0.0182(5) 0.2361(3) 0.0615(12) Uani 1 1 d .
H9A H 0.0628 -0.1032 0.2614 0.074 Uiso 1 1 calc R
H9B H 0.0233 -0.0275 0.1737 0.074 Uiso 1 1 calc R
C10 C 0.35852(17) 0.5921(4) 0.4959(2) 0.0380(8) Uani 1 1 d .
C11 C 0.43183(16) 0.5446(4) 0.4973(2) 0.0332(8) Uani 1 1 d .
C12 C 0.48283(16) 0.6495(4) 0.4982(2) 0.0365(8) Uani 1 1 d .
H12A H 0.4717 0.7498 0.4974 0.044 Uiso 1 1 calc R
C13 C 0.44882(16) 0.3944(4) 0.4996(2) 0.0348(8) Uani 1 1 d .
H13A H 0.4146 0.3235 0.4997 0.042 Uiso 1 1 calc R

loop_
_atom_site_aniso_label
_atom_site_aniso_U_11
_atom_site_aniso_U_22
_atom_site_aniso_U_33
_atom_site_aniso_U_23
_atom_site_aniso_U_13
_atom_site_aniso_U_12
Cu1 0.0191(3) 0.0355(3) 0.0491(4) -0.0067(3) 0.0083(2) 0.0066(3)
O1 0.0243(11) 0.0476(16) 0.0593(16) -0.0004(14) 0.0135(11) 0.0132(11)
O2 0.0270(13) 0.0577(18) 0.097(2) 0.0059(18) 0.0240(14) 0.0056(13)
O3 0.182(4) 0.094(3) 0.0373(19) 0.0015(19) 0.003(2) -0.073(3)
N1 0.0286(13) 0.0373(17) 0.0505(17) -0.0023(16) 0.0121(12) 0.0033(14)
N2 0.060(2) 0.053(2) 0.0342(18) -0.0075(16) 0.0086(16) -0.0158(17)
C1 0.050(2) 0.064(3) 0.065(3) 0.002(2) 0.014(2) -0.019(2)
C2 0.081(3) 0.081(4) 0.068(3) 0.019(3) 0.022(3) -0.026(3)
C3 0.061(3) 0.063(3) 0.044(2) 0.008(2) 0.011(2) -0.004(2)
C4 0.0392(19) 0.036(2) 0.040(2) 0.0005(16) 0.0108(16) 0.0045(15)
C5 0.0380(19) 0.038(2) 0.042(2) 0.0011(17) 0.0107(16) 0.0006(16)
C6 0.052(2) 0.041(2) 0.040(2) -0.0028(18) 0.0059(18) -0.0007(18)
C7 0.049(2) 0.043(2) 0.0351(18) 0.0005(19) 0.0039(15) -0.0033(19)
C8 0.057(3) 0.055(3) 0.058(3) -0.004(2) 0.004(2) 0.009(2)
C9 0.076(3) 0.041(2) 0.059(3) -0.004(2) 0.005(2) 0.014(2)
C10 0.0219(16) 0.050(2) 0.042(2) 0.0005(17) 0.0085(14) 0.0084(15)
C11 0.0200(14) 0.045(2) 0.0334(18) -0.0028(15) 0.0048(13) 0.0118(14)
C12 0.0271(17) 0.042(2) 0.0398(19) 0.0016(17) 0.0087(15) 0.0105(15)
C13 0.0229(15) 0.038(2) 0.043(2) 0.0003(16) 0.0087(14) 0.0035(14)

loop_
_atom_type_symbol
_atom_type_description
_atom_type_scat_dispersion_real
_atom_type_scat_dispersion_imag
_atom_type_scat_source
C C 0.0033 0.0016 'International Tables Vol C Tables 4.2.6.8 and 6.1.1.4'
H H 0.0000 0.0000 'International Tables Vol C Tables 4.2.6.8 and 6.1.1.4'
Cu Cu 0.3201 1.2651 'International Tables Vol C Tables 4.2.6.8 and 6.1.1.4'
N N 0.0061 0.0033 'International Tables Vol C Tables 4.2.6.8 and 6.1.1.4'
O O 0.0106 0.0060 'International Tables Vol C Tables 4.2.6.8 and 6.1.1.4'

loop_
_geom_angle_atom_site_label_1
_geom_angle_atom_site_label_2
_geom_angle_atom_site_label_3
_geom_angle
_geom_angle_site_symmetry_1
_geom_angle_site_symmetry_3
O1 Cu1 O1 180.0 . 7_566
O1 Cu1 N1 90.15(11) . .
O1 Cu1 N1 89.85(11) 7_566 .
O1 Cu1 N1 89.85(11) . 7_566
O1 Cu1 N1 90.15(11) 7_566 7_566
N1 Cu1 N1 180.000(1) . 7_566
C10 O1 Cu1 105.3(2) . .
C1 N1 C5 117.9(3) . .
C1 N1 Cu1 123.1(3) . .
C5 N1 Cu1 118.9(3) . .
C6 N2 C7 124.2(3) . .
C6 N2 H2B 117.9 . .
C7 N2 H2B 117.9 . .
N1 C1 C2 122.4(4) . .
N1 C1 H1A 118.8 . .
C2 C1 H1A 118.8 . .
C3 C2 C1 118.7(4) . .
C3 C2 H2A 120.7 . .
C1 C2 H2A 120.7 . .
C4 C3 C2 119.9(4) . .
C4 C3 H3A 120.1 . .
C2 C3 H3A 120.1 . .
C3 C4 C5 117.3(4) . .
C3 C4 C6 119.2(4) . .
C5 C4 C6 123.4(3) . .
N1 C5 C4 123.8(4) . .
N1 C5 H5A 118.1 . .
C4 C5 H5A 118.1 . .
O3 C6 N2 122.5(4) . .
O3 C6 C4 119.3(4) . .
N2 C6 C4 118.2(3) . .
N2 C7 C7 111.4(3) . 2
N2 C7 C8 109.8(3) . .
C7 C7 C8 110.8(3) 2 .
N2 C7 H7A 108.2 . .
C7 C7 H7A 108.2 2 .
C8 C7 H7A 108.2 . .
C7 C8 C9 111.7(3) . .
C7 C8 H8A 109.3 . .
C9 C8 H8A 109.3 . .
C7 C8 H8B 109.3 . .
C9 C8 H8B 109.3 . .
H8A C8 H8B 107.9 . .
C8 C9 C9 111.7(3) . 2
C8 C9 H9A 109.3 . .
C9 C9 H9A 109.3 2 .
C8 C9 H9B 109.3 . .
C9 C9 H9B 109.3 2 .
H9A C9 H9B 107.9 . .
O2 C10 O1 123.2(3) . .
O2 C10 C11 120.1(3) . .
O1 C10 C11 116.7(3) . .
C12 C11 C13 119.8(3) . .
C12 C11 C10 120.0(3) . .
C13 C11 C10 120.1(3) . .
C11 C12 C13 120.1(3) . 5_666
C11 C12 H12A 119.9 . .
C13 C12 H12A 119.9 5_666 .
C11 C13 C12 120.0(3) . 5_666
C11 C13 H13A 120.0 . .
C12 C13 H13A 120.0 5_666 .

loop_
_geom_bond_atom_site_label_1
_geom_bond_atom_site_label_2
_geom_bond_distance
_geom_bond_site_symmetry_2
Cu1 O1 1.947(2) .
Cu1 O1 1.947(2) 7_566
Cu1 N1 2.000(3) .
Cu1 N1 2.000(3) 7_566
O1 C10 1.264(4) .
O2 C10 1.233(4) .
O3 C6 1.214(5) .
N1 C1 1.317(5) .
N1 C5 1.329(4) .
N2 C6 1.317(5) .
N2 C7 1.458(5) .
N2 H2B 0.8600 .
C1 C2 1.378(6) .
C1 H1A 0.9300 .
C2 C3 1.369(6) .
C2 H2A 0.9300 .
C3 C4 1.362(5) .
C3 H3A 0.9300 .
C4 C5 1.375(5) .
C4 C6 1.500(5) .
C5 H5A 0.9300 .
C7 C7 1.519(7) 2
C7 C8 1.519(6) .
C7 H7A 0.9800 .
C8 C9 1.522(6) .
C8 H8A 0.9700 .
C8 H8B 0.9700 .
C9 C9 1.543(9) 2
C9 H9A 0.9700 .
C9 H9B 0.9700 .
C10 C11 1.502(4) .
C11 C12 1.378(5) .
C11 C13 1.393(5) .
C12 C13 1.396(4) 5_666
C12 H12A 0.9300 .
C13 C12 1.396(4) 5_666
C13 H13A 0.9300 .

loop_
_geom_torsion_atom_site_label_1
_geom_torsion_atom_site_label_2
_geom_torsion_atom_site_label_3
_geom_torsion_atom_site_label_4
_geom_torsion
_geom_torsion_site_symmetry_1
_geom_torsion_site_symmetry_4
O1 Cu1 O1 C10 96(5) 7_566 .
N1 Cu1 O1 C10 -88.4(2) . .
N1 Cu1 O1 C10 91.6(2) 7_566 .
O1 Cu1 N1 C1 -51.8(3) . .
O1 Cu1 N1 C1 128.2(3) 7_566 .
N1 Cu1 N1 C1 43(29) 7_566 .
O1 Cu1 N1 C5 125.4(3) . .
O1 Cu1 N1 C5 -54.6(3) 7_566 .
N1 Cu1 N1 C5 -139(29) 7_566 .
C5 N1 C1 C2 -0.4(7) . .
Cu1 N1 C1 C2 176.9(4) . .
N1 C1 C2 C3 -0.8(8) . .
C1 C2 C3 C4 0.6(8) . .
C2 C3 C4 C5 0.7(6) . .
C2 C3 C4 C6 -177.1(4) . .
C1 N1 C5 C4 1.8(6) . .
Cu1 N1 C5 C4 -175.6(3) . .
C3 C4 C5 N1 -2.0(6) . .
C6 C4 C5 N1 175.7(3) . .
C7 N2 C6 O3 4.7(7) . .
C7 N2 C6 C4 -173.5(3) . .
C3 C4 C6 O3 -6.3(6) . .
C5 C4 C6 O3 176.0(5) . .
C3 C4 C6 N2 171.9(4) . .
C5 C4 C6 N2 -5.7(6) . .
C6 N2 C7 C7 -122.7(4) . 2
C6 N2 C7 C8 114.1(5) . .
N2 C7 C8 C9 179.9(4) . .
C7 C7 C8 C9 56.4(5) 2 .
C7 C8 C9 C9 -53.3(6) . 2
Cu1 O1 C10 O2 3.1(5) . .
Cu1 O1 C10 C11 -176.5(2) . .
O2 C10 C11 C12 -178.5(4) . .
O1 C10 C11 C12 1.1(5) . .
O2 C10 C11 C13 0.2(5) . .
O1 C10 C11 C13 179.8(3) . .
C13 C11 C12 C13 0.7(6) . 5_666
C10 C11 C12 C13 179.4(3) . 5_666
C12 C11 C13 C12 -0.7(6) . 5_666
C10 C11 C13 C12 -179.4(3) . 5_666
